data_4508558
loop_
_publ_author_name
'Cholewa, Piotr P.'
'Beavers, Christine M.'
'Teat, Simon J.'
'Dalgarno, Scott J.'

_publ_section_title
;
 Enhancing Strategies for the Assembly of Metal--Organic Systems with
 Inherent Cavity-Containing Calix[4]arenes
;
_journal_issue 12
_journal_name_full 'Crystal Growth &amp; Design'
_journal_page_first 5165
_journal_paper_doi 10.1021/cg4013685
_journal_volume 13
_journal_year 2013
_chemical_formula_sum 'C129 H175 Cd2 N11 O32'
_chemical_formula_weight 2616.60
_chemical_name_common '8 - PCH532 Cd A-DDBuC[4] TMEPhen'
_chemical_name_systematic
;
 ?
;
_space_group_IT_number 2
_symmetry_cell_setting triclinic
_symmetry_space_group_name_Hall '-P 1'
_symmetry_space_group_name_H-M 'P -1'
_atom_sites_solution_hydrogens geom
_atom_sites_solution_primary direct
_atom_sites_solution_secondary difmap
_audit_creation_method SHELXL-97
_cell_angle_alpha 79.620(5)
_cell_angle_beta 74.012(3)
_cell_angle_gamma 63.599(3)
_cell_formula_units_Z 2
_cell_length_a 17.7359(10)
_cell_length_b 19.8660(15)
_cell_length_c 21.1162(12)
_cell_measurement_reflns_used 9923
_cell_measurement_temperature 100(2)
_cell_measurement_theta_max 31.50
_cell_measurement_theta_min 2.45
_cell_volume 6392.0(7)
_computing_cell_refinement 'SAINT (Bruker, 1998)'
_computing_data_collection 'Apex II'
_computing_data_reduction 'SAINT (Bruker, 1998)'
_computing_molecular_graphics 'XSeed (Barbour, 2001)'
_computing_publication_material 'local program'
_computing_structure_refinement 'SHELXL-97 (Sheldrick, 1997)'
_computing_structure_solution 'SHELXS-97 (Sheldrick, 1990)'
_diffrn_ambient_temperature 100(2)
_diffrn_measured_fraction_theta_full 0.996
_diffrn_measured_fraction_theta_max 0.996
_diffrn_measurement_device_type 'Bruker X8 Apex II CCD Diffractometer'
_diffrn_measurement_method '\f and \w scans'
_diffrn_radiation_monochromator graphite
_diffrn_radiation_source 'fine-focus sealed tube'
_diffrn_radiation_type MoK\a
_diffrn_radiation_wavelength 0.71073
_diffrn_reflns_av_R_equivalents 0.0551
_diffrn_reflns_av_sigmaI/netI 0.0545
_diffrn_reflns_limit_h_max 23
_diffrn_reflns_limit_h_min -23
_diffrn_reflns_limit_k_max 26
_diffrn_reflns_limit_k_min -26
_diffrn_reflns_limit_l_max 28
_diffrn_reflns_limit_l_min -28
_diffrn_reflns_number 96526
_diffrn_reflns_theta_full 28.28
_diffrn_reflns_theta_max 28.28
_diffrn_reflns_theta_min 1.82
_exptl_absorpt_coefficient_mu 0.413
_exptl_absorpt_correction_T_max 0.9037
_exptl_absorpt_correction_T_min 0.8860
_exptl_absorpt_correction_type multi-scan
_exptl_absorpt_process_details Bruker-SADABS
_exptl_crystal_colour Colourless
_exptl_crystal_density_diffrn 1.360
_exptl_crystal_density_method 'not measured'
_exptl_crystal_description Block
_exptl_crystal_F_000 2756
_exptl_crystal_size_max 0.30
_exptl_crystal_size_mid 0.25
_exptl_crystal_size_min 0.25
_refine_diff_density_max 3.802
_refine_diff_density_min -1.245
_refine_diff_density_rms 0.190
_refine_ls_extinction_method none
_refine_ls_goodness_of_fit_ref 1.068
_refine_ls_hydrogen_treatment constr
_refine_ls_matrix_type full
_refine_ls_number_parameters 1497
_refine_ls_number_reflns 31621
_refine_ls_number_restraints 23
_refine_ls_restrained_S_all 1.070
_refine_ls_R_factor_all 0.1136
_refine_ls_R_factor_gt 0.0873
_refine_ls_shift/su_max 0.003
_refine_ls_shift/su_mean 0.000
_refine_ls_structure_factor_coef Fsqd
_refine_ls_weighting_details 'calc w=1/[\s^2^(Fo^2^)+(0.1829P)^2^+7.9254P] where P=(Fo^2^+2Fc^2^)/3'
_refine_ls_weighting_scheme calc
_refine_ls_wR_factor_gt 0.2529
_refine_ls_wR_factor_ref 0.2811
_reflns_number_gt 22901
_reflns_number_total 31621
_reflns_threshold_expression >2sigma(I)
_cod_data_source_file cg4013685_si_005.cif
_cod_data_source_block 8
_cod_depositor_comments
;

2021-04-16
Z value and formula fixed to values more according to usual
chemical conventions.                 miguel
;
_cod_original_formula_sum 'C258 H350 Cd4 N22 O64'
_cod_original_formula_weight 5233.20
_cod_original_formula_units_Z 1
_cod_original_sg_symbol_H-M P-1
_cod_database_code 4508558

loop_
_symmetry_equiv_pos_as_xyz
'x, y, z'
'-x, -y, -z'

loop_
_atom_site_label
_atom_site_type_symbol
_atom_site_fract_x
_atom_site_fract_y
_atom_site_fract_z
_atom_site_U_iso_or_equiv
_atom_site_adp_type
_atom_site_occupancy
_atom_site_symmetry_multiplicity
_atom_site_calc_flag
_atom_site_refinement_flags
_atom_site_disorder_assembly
_atom_site_disorder_group
Cd1 Cd 0.47607(2) 0.784881(17) 0.577604(16) 0.03258(11) Uani 1 1 d . . .
Cd2 Cd 0.03445(3) 0.693411(19) 0.952084(14) 0.03636(12) Uani 1 1 d . . .
O1 O 0.9411(2) 0.52158(18) 0.33923(18) 0.0363(7) Uani 1 1 d . . .
O2 O 0.9059(2) 0.46125(18) 0.24835(16) 0.0342(7) Uani 1 1 d . . .
H2 H 0.9159 0.4805 0.2756 0.041 Uiso 1 1 calc R . .
O3 O 0.9574(2) 0.30231(19) 0.31534(17) 0.0373(7) Uani 1 1 d . . .
O4 O 0.9614(2) 0.3745(2) 0.40755(18) 0.0402(8) Uani 1 1 d . . .
H4 H 0.9558 0.3509 0.3811 0.048 Uiso 1 1 calc R . .
O5 O 0.5638(2) 0.75473(19) 0.46924(18) 0.0380(7) Uani 1 1 d . . .
O6 O 0.6138(2) 0.69534(19) 0.55841(18) 0.0400(7) Uani 1 1 d . . .
O7 O 0.6418(3) 0.2197(2) 0.45042(18) 0.0448(8) Uani 1 1 d . . .
O8 O 0.6021(2) 0.27721(18) 0.35841(18) 0.0384(8) Uani 1 1 d . . .
O9 O 0.1168(2) 0.98630(18) 0.63725(15) 0.0356(7) Uani 1 1 d . . .
O10 O 0.2140(2) 1.05494(17) 0.65002(14) 0.0321(6) Uani 1 1 d . . .
H10 H 0.1847 1.0331 0.6459 0.039 Uiso 1 1 calc R . .
O11 O 0.0655(2) 1.20750(17) 0.65966(14) 0.0317(6) Uani 1 1 d . . .
O12 O -0.0342(3) 1.1385(2) 0.65213(16) 0.0394(8) Uani 1 1 d . . .
H12 H -0.0024 1.1588 0.6543 0.047 Uiso 1 1 calc R . .
O13 O 0.1206(2) 0.75187(19) 0.88611(15) 0.0362(7) Uani 1 1 d . . .
O14 O -0.0151(2) 0.79780(19) 0.88022(16) 0.0382(7) Uani 1 1 d . . .
O15 O -0.0766(2) 1.3139(2) 0.95172(16) 0.0390(8) Uani 1 1 d . . .
O16 O 0.0613(2) 1.2549(2) 0.95084(15) 0.0388(8) Uani 1 1 d . . .
O18 O -0.1748(3) 0.9164(3) 0.9272(2) 0.0636(11) Uani 1 1 d . . .
O100 O -0.2308(4) 0.8339(3) 1.0391(3) 0.0766(14) Uani 1 1 d . . .
O101 O -0.3956(4) 0.8511(4) 1.1152(3) 0.0899(18) Uani 1 1 d . . .
O102 O -0.5412(5) 1.2111(5) 0.9655(4) 0.108(2) Uani 1 1 d . . .
O103 O -0.3705(4) 1.2510(3) 0.5819(3) 0.0783(15) Uani 1 1 d . . .
O104 O -0.4898(5) 1.1909(4) 0.6425(3) 0.0902(18) Uani 1 1 d . . .
O105 O -0.4264(8) 1.3474(6) 1.2380(5) 0.158(4) Uani 1 1 d . . .
O106 O -0.2702(7) 1.3857(7) 0.8627(7) 0.166(4) Uani 1 1 d . . .
O107 O 0.6247(4) 0.7951(3) 0.2439(3) 0.0772(15) Uani 1 1 d . . .
O204 O -0.3609(6) 1.4357(5) 0.9936(4) 0.1180(15) Uani 1 1 d D . .
O209 O -0.3674(5) 1.2490(4) 1.1423(3) 0.098(2) Uani 1 1 d . . .
O214 O -0.4463(6) 1.2927(6) 0.9001(4) 0.1253(17) Uani 1 1 d . . .
O219 O 0.1420(4) 1.0074(3) 0.9970(3) 0.0697(7) Uani 1 1 d . . .
O224 O -0.4370(5) 1.0808(4) 1.0306(4) 0.103(2) Uani 1 1 d . . .
O229 O 0.4775(5) 0.5999(4) 0.4050(4) 0.110(2) Uani 1 1 d D A 1
O234 O -0.2870(9) 1.4820(8) 0.7613(7) 0.183(3) Uani 1 1 d D B 2
N100 N 0.4866(3) 0.8474(2) 0.65547(19) 0.0332(8) Uani 1 1 d . . .
N111 N 0.4237(2) 0.9098(2) 0.54494(19) 0.0317(8) Uani 1 1 d . . .
N120 N 0.1220(3) 0.5695(2) 0.93172(18) 0.0364(9) Uani 1 1 d . . .
N131 N -0.0485(3) 0.6414(2) 0.93005(17) 0.0368(9) Uani 1 1 d . . .
N201 N -0.4761(7) 1.4114(6) 1.0574(5) 0.1180(15) Uani 1 1 d D . .
N206 N -0.2838(5) 1.2217(4) 1.0392(4) 0.0823(19) Uani 1 1 d D . .
N211 N -0.4062(7) 1.2817(7) 0.7874(5) 0.1253(17) Uani 1 1 d D . .
N216 N 0.0772(5) 1.0169(4) 0.9148(3) 0.0697(7) Uani 1 1 d D . .
N221 N -0.3862(5) 0.9965(4) 0.9514(4) 0.0791(18) Uani 1 1 d D . .
N226 N 0.5997(4) 0.5057(3) 0.4259(3) 0.0743(18) Uani 1 1 d D A 1
N231 N -0.3902(11) 1.5065(10) 0.7125(9) 0.183(3) Uani 1 1 d D B 2
C1 C 0.7703(3) 0.5710(3) 0.2593(2) 0.0355(10) Uani 1 1 d . . .
C2 C 0.8067(3) 0.6220(3) 0.2729(2) 0.0372(10) Uani 1 1 d . . .
H2A H 0.8682 0.6050 0.2498 0.045 Uiso 1 1 calc R . .
H2B H 0.7748 0.6743 0.2561 0.045 Uiso 1 1 calc R . .
C3 C 0.7985(3) 0.6197(2) 0.3464(2) 0.0346(10) Uani 1 1 d . . .
C4 C 0.7206(3) 0.6664(2) 0.3855(3) 0.0344(9) Uani 1 1 d . . .
H4A H 0.6767 0.7042 0.3651 0.041 Uiso 1 1 calc R . .
C5 C 0.7070(3) 0.6579(3) 0.4537(2) 0.0345(10) Uani 1 1 d . . .
C6 C 0.7699(3) 0.6030(3) 0.4836(3) 0.0383(10) Uani 1 1 d . . .
H6 H 0.7593 0.5977 0.5304 0.046 Uiso 1 1 calc R . .
C7 C 0.8491(3) 0.5548(3) 0.4470(3) 0.0355(10) Uani 1 1 d . . .
C8 C 0.9132(3) 0.4917(3) 0.4819(3) 0.0415(11) Uani 1 1 d . . .
H8A H 0.9196 0.5117 0.5189 0.050 Uiso 1 1 calc R . .
H8B H 0.9702 0.4721 0.4508 0.050 Uiso 1 1 calc R . .
C9 C 0.8861(3) 0.4279(3) 0.5085(2) 0.0385(10) Uani 1 1 d . . .
C10 C 0.8334(4) 0.4268(3) 0.5711(3) 0.0460(12) Uani 1 1 d . . .
H10A H 0.8163 0.4661 0.5989 0.055 Uiso 1 1 calc R . .
C11 C 0.8059(4) 0.3712(4) 0.5933(3) 0.0523(14) Uani 1 1 d . . .
H11 H 0.7686 0.3725 0.6356 0.063 Uiso 1 1 calc R . .
C12 C 0.8325(4) 0.3125(3) 0.5538(3) 0.0492(13) Uani 1 1 d . . .
H12A H 0.8138 0.2733 0.5693 0.059 Uiso 1 1 calc R . .
C13 C 0.8868(3) 0.3107(3) 0.4914(2) 0.0397(10) Uani 1 1 d . . .
C14 C 0.9165(4) 0.2449(3) 0.4490(3) 0.0430(11) Uani 1 1 d . . .
H14A H 0.9771 0.2320 0.4249 0.052 Uiso 1 1 calc R . .
H14B H 0.9145 0.2004 0.4780 0.052 Uiso 1 1 calc R . .
C15 C 0.8604(3) 0.2638(3) 0.3999(3) 0.0376(10) Uani 1 1 d . . .
C16 C 0.7847(3) 0.2535(3) 0.4193(2) 0.0371(10) Uani 1 1 d . . .
H16 H 0.7697 0.2327 0.4626 0.045 Uiso 1 1 calc R . .
C17 C 0.7309(3) 0.2732(3) 0.3762(2) 0.0346(10) Uani 1 1 d . . .
C18 C 0.7495(3) 0.3079(3) 0.3140(2) 0.0357(10) Uani 1 1 d . . .
H18 H 0.7110 0.3230 0.2853 0.043 Uiso 1 1 calc R . .
C19 C 0.8236(3) 0.3205(3) 0.2936(2) 0.0336(9) Uani 1 1 d . . .
C20 C 0.8373(3) 0.3656(3) 0.2289(2) 0.0357(10) Uani 1 1 d . . .
H20A H 0.8207 0.3498 0.1949 0.043 Uiso 1 1 calc R . .
H20B H 0.8992 0.3555 0.2137 0.043 Uiso 1 1 calc R . .
C21 C 0.7836(3) 0.4495(3) 0.2370(2) 0.0361(10) Uani 1 1 d . . .
C22 C 0.6963(4) 0.4818(3) 0.2365(2) 0.0421(11) Uani 1 1 d . . .
H22 H 0.6711 0.4520 0.2279 0.050 Uiso 1 1 calc R . .
C23 C 0.6458(4) 0.5566(3) 0.2482(3) 0.0462(12) Uani 1 1 d . . .
H23 H 0.5859 0.5777 0.2487 0.055 Uiso 1 1 calc R . .
C24 C 0.6821(4) 0.6009(3) 0.2593(3) 0.0431(11) Uani 1 1 d . . .
H24 H 0.6469 0.6526 0.2669 0.052 Uiso 1 1 calc R . .
C25 C 0.8624(3) 0.5671(3) 0.3780(2) 0.0344(10) Uani 1 1 d . . .
C26 C 0.8203(3) 0.4949(3) 0.2491(2) 0.0326(9) Uani 1 1 d . . .
C27 C 0.8793(3) 0.2947(3) 0.3356(2) 0.0358(10) Uani 1 1 d . . .
C28 C 0.9101(3) 0.3696(3) 0.4686(2) 0.0363(10) Uani 1 1 d . . .
C29 C 0.6225(3) 0.7062(3) 0.4960(3) 0.0360(10) Uani 1 1 d . . .
C30 C 0.6529(3) 0.2564(3) 0.3967(2) 0.0366(10) Uani 1 1 d . . .
C31 C 1.0028(3) 0.5548(3) 0.3206(3) 0.0423(12) Uani 1 1 d D . .
H31A H 1.0167 0.5622 0.3605 0.051 Uiso 1 1 calc R . .
H31B H 0.9784 0.6045 0.2965 0.051 Uiso 1 1 calc R . .
C32 C 1.0837(3) 0.5019(3) 0.2768(3) 0.0433(12) Uani 1 1 d D . .
H32A H 1.0676 0.4906 0.2399 0.052 Uiso 1 1 calc R . .
H32B H 1.1226 0.5274 0.2576 0.052 Uiso 1 1 calc R . .
C33 C 1.1312(4) 0.4295(3) 0.3129(3) 0.0486(13) Uani 1 1 d D . .
H33A H 1.0919 0.4047 0.3333 0.058 Uiso 1 1 calc R . .
H33B H 1.1493 0.4405 0.3487 0.058 Uiso 1 1 calc R . .
C34 C 1.2110(4) 0.3756(3) 0.2672(3) 0.0555(15) Uani 1 1 d D . .
H34A H 1.1927 0.3568 0.2370 0.083 Uiso 1 1 calc R . .
H34B H 1.2455 0.3332 0.2938 0.083 Uiso 1 1 calc R . .
H34C H 1.2458 0.4024 0.2417 0.083 Uiso 1 1 calc R . .
C35 C 1.0251(3) 0.2396(3) 0.2789(3) 0.0430(11) Uani 1 1 d D . .
H35A H 1.0048 0.2307 0.2433 0.052 Uiso 1 1 calc R . .
H35B H 1.0415 0.1933 0.3087 0.052 Uiso 1 1 calc R . .
C36 C 1.1015(4) 0.2583(3) 0.2499(2) 0.0433(11) Uani 1 1 d D . .
H36A H 1.1192 0.2697 0.2857 0.052 Uiso 1 1 calc R . .
H36B H 1.0847 0.3039 0.2193 0.052 Uiso 1 1 calc R . .
C37 C 1.1768(4) 0.1943(3) 0.2131(3) 0.0482(13) Uani 1 1 d D . .
H37A H 1.2196 0.2132 0.1862 0.058 Uiso 1 1 calc R . .
H37B H 1.1561 0.1777 0.1824 0.058 Uiso 1 1 calc R . .
C38 C 1.2217(5) 0.1264(5) 0.2574(4) 0.0686(19) Uani 1 1 d D . .
H38A H 1.2441 0.1419 0.2871 0.103 Uiso 1 1 calc R . .
H38B H 1.2696 0.0875 0.2300 0.103 Uiso 1 1 calc R . .
H38C H 1.1804 0.1063 0.2834 0.103 Uiso 1 1 calc R . .
C41 C 0.2643(3) 0.9548(2) 0.7335(2) 0.0307(9) Uani 1 1 d . . .
C42 C 0.2585(3) 0.8972(2) 0.6994(2) 0.0335(9) Uani 1 1 d . . .
H42A H 0.3036 0.8468 0.7081 0.040 Uiso 1 1 calc R . .
H42B H 0.2691 0.9095 0.6511 0.040 Uiso 1 1 calc R . .
C43 C 0.1702(3) 0.8956(2) 0.7234(2) 0.0319(9) Uani 1 1 d . . .
C44 C 0.1557(3) 0.8491(2) 0.7785(2) 0.0323(9) Uani 1 1 d . . .
H44 H 0.2019 0.8157 0.7989 0.039 Uiso 1 1 calc R . .
C45 C 0.0733(3) 0.8514(2) 0.8039(2) 0.0308(9) Uani 1 1 d . . .
C46 C 0.0054(3) 0.9018(3) 0.7761(2) 0.0335(9) Uani 1 1 d . . .
H46 H -0.0510 0.9046 0.7952 0.040 Uiso 1 1 calc R . .
C47 C 0.0180(3) 0.9485(3) 0.7208(2) 0.0349(10) Uani 1 1 d . . .
C48 C -0.0591(4) 1.0063(3) 0.6929(2) 0.0388(10) Uani 1 1 d . . .
H48A H -0.0386 1.0213 0.6464 0.047 Uiso 1 1 calc R . .
H48B H -0.0988 0.9834 0.6939 0.047 Uiso 1 1 calc R . .
C49 C -0.1071(3) 1.0756(3) 0.7328(3) 0.0394(10) Uani 1 1 d . . .
C50 C -0.1649(4) 1.0754(4) 0.7918(3) 0.0542(14) Uani 1 1 d . . .
H50 H -0.1774 1.0326 0.8059 0.065 Uiso 1 1 calc R . .
C51 C -0.2049(5) 1.1358(4) 0.8308(4) 0.0681(19) Uani 1 1 d . . .
H51 H -0.2447 1.1348 0.8713 0.082 Uiso 1 1 calc R . .
C52 C -0.1858(4) 1.1995(4) 0.8095(3) 0.0574(15) Uani 1 1 d . . .
H52 H -0.2121 1.2409 0.8365 0.069 Uiso 1 1 calc R . .
C53 C -0.1299(4) 1.2021(3) 0.7503(3) 0.0415(11) Uani 1 1 d . . .
C54 C -0.1093(4) 1.2698(3) 0.7301(3) 0.0407(11) Uani 1 1 d . . .
H54A H -0.1608 1.3155 0.7464 0.049 Uiso 1 1 calc R . .
H54B H -0.0941 1.2763 0.6813 0.049 Uiso 1 1 calc R . .
C55 C -0.0342(3) 1.2603(2) 0.7580(2) 0.0346(9) Uani 1 1 d . . .
C56 C -0.0500(3) 1.2785(2) 0.8229(2) 0.0336(9) Uani 1 1 d . . .
H56 H -0.1076 1.3018 0.8474 0.040 Uiso 1 1 calc R . .
C57 C 0.0182(3) 1.2626(2) 0.8513(2) 0.0324(9) Uani 1 1 d . . .
C58 C 0.1028(3) 1.2289(2) 0.8155(2) 0.0314(9) Uani 1 1 d . . .
H58 H 0.1491 1.2186 0.8354 0.038 Uiso 1 1 calc R . .
C59 C 0.1206(3) 1.2101(2) 0.7508(2) 0.0295(9) Uani 1 1 d . . .
C60 C 0.2135(3) 1.1654(3) 0.7160(2) 0.0320(9) Uani 1 1 d . . .
H60A H 0.2509 1.1868 0.7236 0.038 Uiso 1 1 calc R . .
H60B H 0.2177 1.1691 0.6679 0.038 Uiso 1 1 calc R . .
C61 C 0.2440(3) 1.0832(2) 0.7420(2) 0.0304(9) Uani 1 1 d . . .
C62 C 0.2733(3) 1.0597(3) 0.8000(2) 0.0383(10) Uani 1 1 d . . .
H62 H 0.2771 1.0950 0.8226 0.046 Uiso 1 1 calc R . .
C63 C 0.2972(4) 0.9858(3) 0.8260(2) 0.0406(11) Uani 1 1 d . . .
H63 H 0.3168 0.9707 0.8660 0.049 Uiso 1 1 calc R . .
C64 C 0.2922(3) 0.9341(3) 0.7928(2) 0.0378(10) Uani 1 1 d . . .
H64 H 0.3081 0.8835 0.8108 0.045 Uiso 1 1 calc R . .
C65 C 0.1011(3) 0.9423(2) 0.6943(2) 0.0314(9) Uani 1 1 d . . .
C66 C 0.2397(3) 1.0301(2) 0.7087(2) 0.0293(8) Uani 1 1 d . . .
C67 C 0.0511(3) 1.2273(2) 0.7231(2) 0.0314(9) Uani 1 1 d . . .
C68 C -0.0895(3) 1.1397(3) 0.7118(2) 0.0375(10) Uani 1 1 d . . .
C69 C 0.0589(3) 0.7974(2) 0.8609(2) 0.0319(9) Uani 1 1 d . . .
C70 C -0.0002(3) 1.2778(3) 0.9225(2) 0.0351(10) Uani 1 1 d . . .
C71 C 0.1314(4) 0.9543(3) 0.5767(2) 0.0441(12) Uani 1 1 d . . .
H71A H 0.0852 0.9384 0.5785 0.053 Uiso 1 1 calc R . .
H71B H 0.1875 0.9097 0.5694 0.053 Uiso 1 1 calc R . .
C72 C 0.1312(4) 1.0151(3) 0.5211(3) 0.0478(13) Uani 1 1 d . . .
H72A H 0.0811 1.0629 0.5344 0.057 Uiso 1 1 calc R . .
H72B H 0.1842 1.0231 0.5145 0.057 Uiso 1 1 calc R . .
C73 C 0.1271(4) 0.9956(4) 0.4562(3) 0.0543(14) Uani 1 1 d . . .
H73A H 0.0713 0.9927 0.4620 0.065 Uiso 1 1 calc R . .
H73B H 0.1278 1.0373 0.4226 0.065 Uiso 1 1 calc R . .
C74 C 0.1985(5) 0.9233(4) 0.4298(3) 0.0573(15) Uani 1 1 d . . .
H74A H 0.2544 0.9234 0.4277 0.086 Uiso 1 1 calc R . .
H74B H 0.1946 0.9188 0.3855 0.086 Uiso 1 1 calc R . .
H74C H 0.1931 0.8807 0.4591 0.086 Uiso 1 1 calc R . .
C75 C 0.0784(3) 1.2621(2) 0.6079(2) 0.0328(9) Uani 1 1 d . . .
H75A H 0.1247 1.2744 0.6129 0.039 Uiso 1 1 calc R . .
H75B H 0.0247 1.3091 0.6103 0.039 Uiso 1 1 calc R . .
C76 C 0.1031(3) 1.2291(2) 0.5426(2) 0.0295(8) Uani 1 1 d . . .
H76A H 0.0541 1.2218 0.5362 0.035 Uiso 1 1 calc R . .
H76B H 0.1525 1.1791 0.5429 0.035 Uiso 1 1 calc R . .
C77 C 0.1277(3) 1.2794(3) 0.4855(2) 0.0339(9) Uani 1 1 d . . .
H77A H 0.1770 1.2864 0.4919 0.041 Uiso 1 1 calc R . .
H77B H 0.0785 1.3294 0.4854 0.041 Uiso 1 1 calc R . .
C78 C 0.1524(4) 1.2463(3) 0.4190(2) 0.0452(12) Uani 1 1 d . . .
H78A H 0.2023 1.1974 0.4184 0.068 Uiso 1 1 calc R . .
H78B H 0.1671 1.2806 0.3836 0.068 Uiso 1 1 calc R . .
H78C H 0.1037 1.2396 0.4124 0.068 Uiso 1 1 calc R . .
C101 C 0.5163(3) 0.8178(3) 0.7092(3) 0.0401(10) Uani 1 1 d . . .
H101 H 0.5330 0.7652 0.7192 0.048 Uiso 1 1 calc R . .
C102 C 0.5253(4) 0.8576(3) 0.7529(3) 0.0468(12) Uani 1 1 d . . .
C103 C 0.5013(3) 0.9347(3) 0.7388(3) 0.0411(11) Uani 1 1 d . . .
C104 C 0.4683(3) 0.9683(3) 0.6818(2) 0.0343(9) Uani 1 1 d . . .
C105 C 0.4429(3) 1.0468(3) 0.6611(3) 0.0371(10) Uani 1 1 d . . .
H105 H 0.4477 1.0783 0.6873 0.044 Uiso 1 1 calc R . .
C106 C 0.4125(3) 1.0772(3) 0.6063(2) 0.0349(10) Uani 1 1 d . . .
H106 H 0.3964 1.1295 0.5947 0.042 Uiso 1 1 calc R . .
C107 C 0.4038(3) 1.0326(2) 0.5645(2) 0.0309(9) Uani 1 1 d . . .
C108 C 0.3717(3) 1.0630(2) 0.5066(2) 0.0333(9) Uani 1 1 d . . .
C109 C 0.3664(3) 1.0147(3) 0.4686(2) 0.0351(9) Uani 1 1 d . . .
C110 C 0.3940(3) 0.9386(3) 0.4906(2) 0.0348(9) Uani 1 1 d . . .
H110 H 0.3912 0.9055 0.4649 0.042 Uiso 1 1 calc R . .
C112 C 0.4287(3) 0.9558(2) 0.5823(2) 0.0303(9) Uani 1 1 d . . .
C113 C 0.4622(3) 0.9224(2) 0.6411(2) 0.0312(9) Uani 1 1 d . . .
C114 C 0.5603(5) 0.8158(4) 0.8136(3) 0.0603(16) Uani 1 1 d . . .
H11A H 0.6087 0.8264 0.8152 0.090 Uiso 1 1 calc R . .
H11B H 0.5802 0.7616 0.8112 0.090 Uiso 1 1 calc R . .
H11C H 0.5146 0.8326 0.8534 0.090 Uiso 1 1 calc R . .
C115 C 0.5089(4) 0.9816(4) 0.7832(3) 0.0541(14) Uani 1 1 d . . .
H11D H 0.5157 0.9537 0.8261 0.081 Uiso 1 1 calc R . .
H11E H 0.4568 1.0288 0.7894 0.081 Uiso 1 1 calc R . .
H11F H 0.5594 0.9926 0.7631 0.081 Uiso 1 1 calc R . .
C116 C 0.3457(3) 1.1447(3) 0.4865(3) 0.0420(11) Uani 1 1 d . . .
H11G H 0.3318 1.1554 0.4430 0.063 Uiso 1 1 calc R . .
H11H H 0.3933 1.1580 0.4846 0.063 Uiso 1 1 calc R . .
H11I H 0.2949 1.1744 0.5189 0.063 Uiso 1 1 calc R . .
C117 C 0.3344(3) 1.0389(3) 0.4061(3) 0.0421(11) Uani 1 1 d . . .
H11J H 0.2720 1.0699 0.4162 0.063 Uiso 1 1 calc R . .
H11K H 0.3465 0.9943 0.3845 0.063 Uiso 1 1 calc R . .
H11L H 0.3637 1.0682 0.3765 0.063 Uiso 1 1 calc R . .
C121 C 0.2044(4) 0.5346(3) 0.9334(2) 0.0414(11) Uani 1 1 d . . .
H121 H 0.2309 0.5634 0.9420 0.050 Uiso 1 1 calc R . .
C122 C 0.2563(4) 0.4574(3) 0.9234(2) 0.0457(12) Uani 1 1 d . . .
C123 C 0.2168(4) 0.4153(3) 0.9125(2) 0.0436(12) Uani 1 1 d . . .
C124 C 0.1278(4) 0.4513(3) 0.9106(2) 0.0372(10) Uani 1 1 d . . .
C125 C 0.0823(4) 0.4135(3) 0.8984(2) 0.0407(11) Uani 1 1 d . . .
H125 H 0.1123 0.3614 0.8909 0.049 Uiso 1 1 calc R . .
C126 C -0.0016(4) 0.4488(3) 0.8971(2) 0.0415(11) Uani 1 1 d . . .
H126 H -0.0290 0.4210 0.8883 0.050 Uiso 1 1 calc R . .
C127 C -0.0517(4) 0.5277(3) 0.9085(2) 0.0389(11) Uani 1 1 d . . .
C128 C -0.1407(4) 0.5665(3) 0.9094(2) 0.0413(11) Uani 1 1 d . . .
C129 C -0.1807(4) 0.6425(3) 0.9191(2) 0.0451(12) Uani 1 1 d . . .
C130 C -0.1316(4) 0.6771(3) 0.9294(2) 0.0413(11) Uani 1 1 d . . .
H130 H -0.1597 0.7293 0.9363 0.050 Uiso 1 1 calc R . .
C132 C -0.0076(3) 0.5678(3) 0.9194(2) 0.0352(10) Uani 1 1 d . . .
C133 C 0.0827(3) 0.5292(3) 0.9207(2) 0.0352(10) Uani 1 1 d . . .
C134 C 0.3493(4) 0.4274(4) 0.9245(3) 0.0572(15) Uani 1 1 d . . .
H13A H 0.3649 0.3814 0.9539 0.086 Uiso 1 1 calc R . .
H13B H 0.3596 0.4652 0.9407 0.086 Uiso 1 1 calc R . .
H13C H 0.3846 0.4158 0.8798 0.086 Uiso 1 1 calc R . .
C135 C 0.2670(4) 0.3321(3) 0.9031(3) 0.0511(13) Uani 1 1 d . . .
H13D H 0.3260 0.3160 0.9081 0.077 Uiso 1 1 calc R . .
H13E H 0.2686 0.3221 0.8589 0.077 Uiso 1 1 calc R . .
H13F H 0.2390 0.3041 0.9363 0.077 Uiso 1 1 calc R . .
C136 C -0.1916(4) 0.5258(4) 0.9018(3) 0.0523(14) Uani 1 1 d . . .
H13G H -0.2503 0.5483 0.9287 0.079 Uiso 1 1 calc R . .
H13H H -0.1636 0.4726 0.9163 0.079 Uiso 1 1 calc R . .
H13I H -0.1939 0.5302 0.8553 0.079 Uiso 1 1 calc R . .
C137 C -0.2749(4) 0.6898(4) 0.9199(3) 0.0568(15) Uani 1 1 d . . .
H13J H -0.2848 0.6941 0.8757 0.085 Uiso 1 1 calc R . .
H13K H -0.2916 0.7401 0.9335 0.085 Uiso 1 1 calc R . .
H13L H -0.3096 0.6660 0.9512 0.085 Uiso 1 1 calc R . .
C200 C -0.5301(9) 1.3719(8) 1.0662(7) 0.1180(15) Uani 1 1 d . . .
H20C H -0.5857 1.4068 1.0555 0.177 Uiso 1 1 calc R . .
H20D H -0.5398 1.3518 1.1122 0.177 Uiso 1 1 calc R . .
H20E H -0.5016 1.3304 1.0369 0.177 Uiso 1 1 calc R . .
C202 C -0.4835(9) 1.4547(8) 1.1084(7) 0.1180(15) Uani 1 1 d . . .
H20F H -0.4297 1.4321 1.1241 0.177 Uiso 1 1 calc R . .
H20G H -0.5315 1.4552 1.1451 0.177 Uiso 1 1 calc R . .
H20H H -0.4942 1.5065 1.0905 0.177 Uiso 1 1 calc R . .
C203 C -0.4105(8) 1.4028(8) 1.0026(6) 0.1180(15) Uani 1 1 d D . .
H203 H -0.4017 1.3711 0.9701 0.142 Uiso 1 1 calc R . .
C205 C -0.3245(7) 1.1751(6) 1.0281(5) 0.089(3) Uani 1 1 d . . .
H20I H -0.3664 1.1711 1.0683 0.133 Uiso 1 1 calc R . .
H20J H -0.2800 1.1247 1.0171 0.133 Uiso 1 1 calc R . .
H20K H -0.3540 1.1987 0.9917 0.133 Uiso 1 1 calc R . .
C207 C -0.2206(7) 1.2340(7) 0.9877(5) 0.100(3) Uani 1 1 d . . .
H20L H -0.2394 1.2882 0.9762 0.149 Uiso 1 1 calc R . .
H20M H -0.2124 1.2085 0.9491 0.149 Uiso 1 1 calc R . .
H20N H -0.1661 1.2139 1.0021 0.149 Uiso 1 1 calc R . .
C208 C -0.3106(6) 1.2546(5) 1.0968(4) 0.083(2) Uani 1 1 d D . .
H208 H -0.2832 1.2842 1.1022 0.099 Uiso 1 1 calc R . .
C210 C -0.4565(9) 1.2437(9) 0.7849(6) 0.1253(17) Uani 1 1 d D . .
H21A H -0.4192 1.1967 0.7630 0.188 Uiso 1 1 calc R . .
H21B H -0.5008 1.2758 0.7601 0.188 Uiso 1 1 calc R . .
H21C H -0.4842 1.2322 0.8299 0.188 Uiso 1 1 calc R . .
C212 C -0.3442(8) 1.2775(9) 0.7268(6) 0.1253(17) Uani 1 1 d D . .
H21D H -0.3492 1.3283 0.7100 0.188 Uiso 1 1 calc R . .
H21E H -0.3549 1.2550 0.6944 0.188 Uiso 1 1 calc R . .
H21F H -0.2860 1.2463 0.7344 0.188 Uiso 1 1 calc R . .
C213 C -0.4065(9) 1.3034(9) 0.8466(6) 0.1253(17) Uani 1 1 d D . .
H213 H -0.3718 1.3293 0.8442 0.150 Uiso 1 1 calc R . .
C215 C 0.0463(6) 1.0558(5) 0.8567(4) 0.0697(7) Uani 1 1 d . . .
H21G H 0.0478 1.1053 0.8498 0.105 Uiso 1 1 calc R . .
H21H H -0.0132 1.0622 0.8622 0.105 Uiso 1 1 calc R . .
H21I H 0.0830 1.0264 0.8184 0.105 Uiso 1 1 calc R . .
C217 C 0.0795(6) 0.9404(4) 0.9311(4) 0.0697(7) Uani 1 1 d D . .
H21J H 0.1295 0.9049 0.9021 0.105 Uiso 1 1 calc R . .
H21K H 0.0265 0.9409 0.9250 0.105 Uiso 1 1 calc R . .
H21L H 0.0840 0.9248 0.9772 0.105 Uiso 1 1 calc R . .
C218 C 0.1102(6) 1.0417(5) 0.9493(4) 0.0697(7) Uani 1 1 d D . .
H218 H 0.1093 1.0904 0.9363 0.084 Uiso 1 1 calc R . .
C220 C -0.3624(6) 0.9211(5) 0.9358(5) 0.084(2) Uani 1 1 d . . .
H22A H -0.3492 0.8864 0.9746 0.126 Uiso 1 1 calc R . .
H22B H -0.3114 0.9064 0.8993 0.126 Uiso 1 1 calc R . .
H22C H -0.4103 0.9191 0.9229 0.126 Uiso 1 1 calc R . .
C222 C -0.3742(7) 1.0485(7) 0.8979(5) 0.099(3) Uani 1 1 d . . .
H22D H -0.4116 1.0565 0.8681 0.148 Uiso 1 1 calc R . .
H22E H -0.3138 1.0281 0.8737 0.148 Uiso 1 1 calc R . .
H22F H -0.3891 1.0965 0.9150 0.148 Uiso 1 1 calc R . .
C223 C -0.4145(6) 1.0183(5) 1.0142(4) 0.076(2) Uani 1 1 d D . .
H223 H -0.4169 0.9807 1.0486 0.091 Uiso 1 1 calc R . .
C225 C 0.5712(8) 0.4468(6) 0.4245(7) 0.114(4) Uani 1 1 d D A 1
H22G H 0.5084 0.4662 0.4406 0.171 Uiso 1 1 calc R A 1
H22H H 0.5992 0.4028 0.4530 0.171 Uiso 1 1 calc R A 1
H22I H 0.5869 0.4321 0.3792 0.171 Uiso 1 1 calc R A 1
C227 C 0.6874(5) 0.4765(4) 0.4287(4) 0.0657(17) Uani 1 1 d D A 1
H22J H 0.7061 0.5176 0.4194 0.099 Uiso 1 1 calc R A 1
H22K H 0.7226 0.4391 0.3957 0.099 Uiso 1 1 calc R A 1
H22L H 0.6944 0.4527 0.4728 0.099 Uiso 1 1 calc R A 1
C228 C 0.5519(6) 0.5749(5) 0.4134(5) 0.079(2) Uani 1 1 d D A 1
H228 H 0.5755 0.6103 0.4104 0.095 Uiso 1 1 calc R A 1
C230 C -0.4512(13) 1.4752(12) 0.7313(11) 0.183(3) Uani 1 1 d D B 2
H23A H -0.4910 1.4961 0.7014 0.275 Uiso 1 1 calc R B 2
H23B H -0.4837 1.4872 0.7766 0.275 Uiso 1 1 calc R B 2
H23C H -0.4212 1.4203 0.7290 0.275 Uiso 1 1 calc R B 2
C232 C -0.3827(13) 1.5601(11) 0.6611(10) 0.183(3) Uani 1 1 d D B 2
H23D H -0.4317 1.5786 0.6399 0.275 Uiso 1 1 calc R B 2
H23E H -0.3288 1.5371 0.6285 0.275 Uiso 1 1 calc R B 2
H23F H -0.3825 1.6023 0.6789 0.275 Uiso 1 1 calc R B 2
C233 C -0.3407(12) 1.4642(12) 0.7615(11) 0.183(3) Uani 1 1 d D B 2
H233 H -0.3512 1.4255 0.7910 0.220 Uiso 1 1 calc R B 2

loop_
_atom_site_aniso_label
_atom_site_aniso_U_11
_atom_site_aniso_U_22
_atom_site_aniso_U_33
_atom_site_aniso_U_23
_atom_site_aniso_U_13
_atom_site_aniso_U_12
Cd1 0.03100(18) 0.02682(17) 0.03974(19) -0.00677(12) 0.00190(13) -0.01588(13)
Cd2 0.0595(2) 0.03440(19) 0.02206(16) -0.00221(12) -0.00061(14) -0.03035(17)
O1 0.0302(16) 0.0330(16) 0.0502(19) -0.0206(14) 0.0058(14) -0.0191(14)
O2 0.0401(18) 0.0327(15) 0.0364(16) -0.0119(12) 0.0032(13) -0.0243(14)
O3 0.0403(18) 0.0397(17) 0.0405(17) -0.0138(14) 0.0035(14) -0.0274(15)
O4 0.0413(19) 0.0432(18) 0.0419(18) -0.0137(14) 0.0003(15) -0.0241(16)
O5 0.0317(17) 0.0345(17) 0.0445(18) -0.0096(14) -0.0010(14) -0.0125(14)
O6 0.0347(18) 0.0362(17) 0.0432(18) -0.0111(14) -0.0002(14) -0.0112(15)
O7 0.051(2) 0.050(2) 0.0431(19) -0.0017(15) 0.0003(16) -0.0361(18)
O8 0.0369(18) 0.0299(16) 0.051(2) -0.0062(14) 0.0006(15) -0.0205(14)
O9 0.055(2) 0.0351(16) 0.0261(14) 0.0001(12) -0.0046(14) -0.0304(16)
O10 0.0437(18) 0.0312(15) 0.0267(14) -0.0022(11) -0.0021(13) -0.0235(14)
O11 0.0483(19) 0.0268(14) 0.0252(14) -0.0022(11) -0.0068(13) -0.0209(14)
O12 0.056(2) 0.0412(18) 0.0305(15) -0.0010(13) -0.0060(15) -0.0310(17)
O13 0.055(2) 0.0349(16) 0.0270(14) 0.0010(12) -0.0068(14) -0.0286(16)
O14 0.055(2) 0.0342(16) 0.0332(16) 0.0002(13) -0.0029(15) -0.0300(16)
O15 0.053(2) 0.0409(18) 0.0276(15) -0.0090(13) 0.0018(14) -0.0268(16)
O16 0.055(2) 0.0430(18) 0.0245(14) -0.0059(13) -0.0014(14) -0.0284(17)
O18 0.061(3) 0.072(3) 0.060(3) -0.004(2) -0.008(2) -0.033(2)
O100 0.066(3) 0.083(4) 0.079(3) 0.008(3) -0.011(3) -0.038(3)
O101 0.073(4) 0.081(4) 0.088(4) 0.012(3) -0.008(3) -0.020(3)
O102 0.084(4) 0.116(6) 0.104(5) -0.008(4) -0.002(4) -0.035(4)
O103 0.086(4) 0.080(4) 0.068(3) 0.001(3) -0.013(3) -0.038(3)
O104 0.108(5) 0.107(5) 0.068(3) 0.001(3) -0.013(3) -0.062(4)
O105 0.195(10) 0.132(7) 0.120(7) 0.004(6) -0.078(7) -0.024(7)
O106 0.125(8) 0.142(8) 0.212(12) -0.058(8) -0.005(8) -0.039(6)
O107 0.081(4) 0.058(3) 0.100(4) -0.013(3) -0.019(3) -0.034(3)
O204 0.119(4) 0.114(4) 0.117(4) 0.007(3) -0.025(3) -0.052(3)
O209 0.116(5) 0.096(5) 0.076(4) 0.017(3) -0.021(4) -0.047(4)
O214 0.111(4) 0.176(5) 0.090(3) 0.009(3) -0.021(3) -0.068(3)
O219 0.089(2) 0.0691(18) 0.0613(16) -0.0116(13) -0.0115(14) -0.0419(16)
O224 0.119(6) 0.094(5) 0.097(5) -0.009(4) -0.033(4) -0.040(4)
O229 0.098(5) 0.092(5) 0.132(6) -0.035(4) -0.037(5) -0.015(4)
O234 0.167(7) 0.193(8) 0.219(8) -0.036(6) -0.001(6) -0.118(6)
N100 0.0326(19) 0.0264(17) 0.039(2) -0.0045(14) -0.0014(16) -0.0139(15)
N111 0.0303(19) 0.0291(17) 0.0370(19) -0.0036(14) -0.0004(15) -0.0171(15)
N120 0.053(3) 0.036(2) 0.0244(17) -0.0007(14) -0.0005(16) -0.0269(19)
N131 0.059(3) 0.036(2) 0.0198(15) -0.0015(14) -0.0010(16) -0.028(2)
N201 0.119(4) 0.114(4) 0.117(4) 0.007(3) -0.025(3) -0.052(3)
N206 0.082(5) 0.089(5) 0.075(4) 0.009(4) -0.022(4) -0.038(4)
N211 0.111(4) 0.176(5) 0.090(3) 0.009(3) -0.021(3) -0.068(3)
N216 0.089(2) 0.0691(18) 0.0613(16) -0.0116(13) -0.0115(14) -0.0419(16)
N221 0.069(4) 0.084(5) 0.078(4) -0.010(4) -0.011(3) -0.027(4)
N226 0.084(5) 0.057(3) 0.070(4) -0.004(3) 0.007(3) -0.034(3)
N231 0.167(7) 0.193(8) 0.219(8) -0.036(6) -0.001(6) -0.118(6)
C1 0.045(3) 0.035(2) 0.028(2) -0.0028(17) 0.0027(18) -0.024(2)
C2 0.044(3) 0.031(2) 0.039(2) -0.0060(17) 0.004(2) -0.024(2)
C3 0.038(2) 0.027(2) 0.043(2) -0.0116(17) 0.0051(19) -0.0225(19)
C4 0.032(2) 0.0241(19) 0.050(3) -0.0085(18) -0.0018(19) -0.0160(18)
C5 0.030(2) 0.029(2) 0.046(2) -0.0177(18) 0.0022(19) -0.0150(18)
C6 0.039(3) 0.043(3) 0.040(2) -0.021(2) 0.002(2) -0.023(2)
C7 0.026(2) 0.037(2) 0.051(3) -0.023(2) -0.0023(19) -0.0156(19)
C8 0.032(2) 0.051(3) 0.048(3) -0.025(2) -0.005(2) -0.018(2)
C9 0.027(2) 0.048(3) 0.040(2) -0.012(2) -0.0135(19) -0.008(2)
C10 0.039(3) 0.059(3) 0.034(2) -0.009(2) -0.011(2) -0.013(2)
C11 0.049(3) 0.065(4) 0.031(2) 0.000(2) -0.006(2) -0.017(3)
C12 0.049(3) 0.053(3) 0.040(3) 0.008(2) -0.012(2) -0.019(3)
C13 0.037(3) 0.045(3) 0.039(2) -0.002(2) -0.013(2) -0.017(2)
C14 0.038(3) 0.040(3) 0.049(3) 0.001(2) -0.007(2) -0.017(2)
C15 0.042(3) 0.032(2) 0.044(2) -0.0065(18) -0.003(2) -0.022(2)
C16 0.044(3) 0.036(2) 0.037(2) -0.0029(18) -0.001(2) -0.025(2)
C17 0.038(2) 0.030(2) 0.040(2) -0.0077(17) 0.0011(19) -0.0220(19)
C18 0.044(3) 0.036(2) 0.037(2) -0.0115(18) -0.0008(19) -0.026(2)
C19 0.042(3) 0.031(2) 0.035(2) -0.0123(17) 0.0016(18) -0.024(2)
C20 0.047(3) 0.042(2) 0.028(2) -0.0135(18) 0.0023(18) -0.030(2)
C21 0.050(3) 0.041(2) 0.0255(19) -0.0061(17) 0.0012(18) -0.031(2)
C22 0.053(3) 0.051(3) 0.033(2) -0.004(2) -0.004(2) -0.034(3)
C23 0.047(3) 0.056(3) 0.038(2) -0.002(2) -0.004(2) -0.028(3)
C24 0.048(3) 0.045(3) 0.037(2) -0.003(2) -0.002(2) -0.024(2)
C25 0.028(2) 0.032(2) 0.049(3) -0.0222(19) 0.0053(19) -0.0180(18)
C26 0.043(3) 0.035(2) 0.0247(18) -0.0079(16) 0.0042(17) -0.025(2)
C27 0.041(3) 0.031(2) 0.041(2) -0.0123(18) 0.002(2) -0.023(2)
C28 0.029(2) 0.044(3) 0.034(2) -0.0065(19) -0.0077(18) -0.011(2)
C29 0.030(2) 0.028(2) 0.049(3) -0.0146(19) 0.0062(19) -0.0143(18)
C30 0.038(2) 0.032(2) 0.044(2) -0.0130(19) 0.003(2) -0.021(2)
C31 0.035(2) 0.038(2) 0.061(3) -0.018(2) 0.002(2) -0.024(2)
C32 0.036(3) 0.044(3) 0.054(3) -0.017(2) 0.006(2) -0.024(2)
C33 0.042(3) 0.056(3) 0.048(3) -0.016(2) 0.007(2) -0.025(3)
C34 0.048(3) 0.050(3) 0.057(3) -0.012(3) 0.014(3) -0.021(3)
C35 0.042(3) 0.043(3) 0.047(3) -0.018(2) 0.001(2) -0.021(2)
C36 0.049(3) 0.056(3) 0.034(2) -0.006(2) -0.002(2) -0.033(3)
C37 0.040(3) 0.067(4) 0.034(2) -0.010(2) -0.001(2) -0.022(3)
C38 0.052(4) 0.083(5) 0.057(4) 0.004(3) -0.008(3) -0.022(4)
C41 0.029(2) 0.028(2) 0.034(2) -0.0016(16) -0.0003(17) -0.0147(17)
C42 0.037(2) 0.028(2) 0.033(2) -0.0030(16) 0.0019(18) -0.0168(19)
C43 0.045(3) 0.0260(19) 0.0273(19) -0.0070(15) 0.0005(17) -0.0205(19)
C44 0.044(3) 0.0242(19) 0.032(2) -0.0034(16) -0.0054(18) -0.0184(19)
C45 0.050(3) 0.029(2) 0.0223(17) -0.0024(15) -0.0040(17) -0.027(2)
C46 0.042(3) 0.039(2) 0.030(2) -0.0060(17) -0.0014(18) -0.030(2)
C47 0.053(3) 0.031(2) 0.032(2) -0.0055(16) -0.0085(19) -0.027(2)
C48 0.053(3) 0.043(3) 0.037(2) 0.0025(19) -0.014(2) -0.033(2)
C49 0.042(3) 0.040(2) 0.042(2) 0.002(2) -0.012(2) -0.022(2)
C50 0.055(3) 0.054(3) 0.057(3) -0.005(3) 0.003(3) -0.034(3)
C51 0.064(4) 0.070(4) 0.062(4) -0.013(3) 0.019(3) -0.037(4)
C52 0.055(4) 0.054(3) 0.059(3) -0.017(3) 0.010(3) -0.028(3)
C53 0.041(3) 0.039(3) 0.044(3) -0.005(2) -0.010(2) -0.015(2)
C54 0.046(3) 0.034(2) 0.041(2) -0.0035(19) -0.013(2) -0.013(2)
C55 0.047(3) 0.027(2) 0.031(2) -0.0003(16) -0.0069(19) -0.019(2)
C56 0.042(3) 0.026(2) 0.030(2) -0.0039(16) -0.0018(18) -0.0143(19)
C57 0.048(3) 0.030(2) 0.0249(19) -0.0007(15) -0.0030(18) -0.024(2)
C58 0.046(3) 0.028(2) 0.0251(18) -0.0022(15) -0.0048(17) -0.0222(19)
C59 0.043(2) 0.0250(19) 0.0227(18) -0.0008(14) -0.0017(16) -0.0201(18)
C60 0.041(2) 0.034(2) 0.0269(19) -0.0025(16) -0.0014(17) -0.024(2)
C61 0.033(2) 0.032(2) 0.0283(19) -0.0015(16) -0.0009(16) -0.0191(18)
C62 0.043(3) 0.040(2) 0.038(2) -0.0036(19) -0.007(2) -0.024(2)
C63 0.046(3) 0.046(3) 0.033(2) 0.0046(19) -0.010(2) -0.024(2)
C64 0.035(2) 0.031(2) 0.043(2) 0.0081(18) -0.006(2) -0.016(2)
C65 0.048(3) 0.029(2) 0.0256(18) -0.0058(15) -0.0037(18) -0.024(2)
C66 0.034(2) 0.0274(19) 0.0262(18) -0.0018(15) 0.0024(16) -0.0178(18)
C67 0.047(3) 0.0242(19) 0.0265(19) -0.0020(15) -0.0043(18) -0.0199(19)
C68 0.041(3) 0.042(2) 0.033(2) 0.0015(18) -0.0102(19) -0.021(2)
C69 0.051(3) 0.031(2) 0.0237(18) -0.0053(15) -0.0028(18) -0.028(2)
C70 0.056(3) 0.030(2) 0.0256(19) -0.0048(16) 0.0026(19) -0.029(2)
C71 0.067(4) 0.050(3) 0.029(2) -0.0029(19) -0.004(2) -0.040(3)
C72 0.065(4) 0.051(3) 0.033(2) 0.004(2) -0.009(2) -0.033(3)
C73 0.058(4) 0.066(4) 0.037(3) 0.001(2) -0.009(2) -0.026(3)
C74 0.068(4) 0.061(4) 0.046(3) -0.003(3) -0.018(3) -0.027(3)
C75 0.049(3) 0.027(2) 0.0270(19) -0.0009(15) -0.0063(18) -0.021(2)
C76 0.037(2) 0.0277(19) 0.0279(19) -0.0039(15) -0.0064(17) -0.0171(18)
C77 0.039(2) 0.034(2) 0.031(2) 0.0021(17) -0.0081(18) -0.018(2)
C78 0.047(3) 0.053(3) 0.030(2) -0.002(2) -0.008(2) -0.017(2)
C101 0.040(3) 0.033(2) 0.044(3) 0.0009(19) -0.007(2) -0.016(2)
C102 0.047(3) 0.045(3) 0.049(3) 0.000(2) -0.014(2) -0.019(2)
C103 0.041(3) 0.043(3) 0.043(3) -0.009(2) -0.006(2) -0.021(2)
C104 0.030(2) 0.032(2) 0.042(2) -0.0066(18) -0.0022(18) -0.0157(19)
C105 0.037(2) 0.032(2) 0.048(3) -0.0094(19) -0.004(2) -0.020(2)
C106 0.030(2) 0.029(2) 0.044(2) -0.0083(18) 0.0031(19) -0.0153(18)
C107 0.0231(19) 0.0264(19) 0.041(2) -0.0035(16) 0.0015(17) -0.0132(17)
C108 0.024(2) 0.029(2) 0.043(2) 0.0004(17) -0.0016(18) -0.0130(17)
C109 0.026(2) 0.037(2) 0.041(2) 0.0007(18) -0.0023(18) -0.0157(19)
C110 0.034(2) 0.036(2) 0.038(2) -0.0065(18) -0.0016(18) -0.020(2)
C112 0.0218(19) 0.029(2) 0.040(2) -0.0068(16) 0.0044(16) -0.0152(17)
C113 0.027(2) 0.029(2) 0.035(2) -0.0043(16) 0.0025(17) -0.0132(17)
C114 0.079(5) 0.052(3) 0.055(3) 0.006(3) -0.030(3) -0.027(3)
C115 0.059(4) 0.053(3) 0.059(3) -0.010(3) -0.021(3) -0.024(3)
C116 0.035(2) 0.033(2) 0.058(3) 0.003(2) -0.010(2) -0.016(2)
C117 0.038(3) 0.046(3) 0.042(3) 0.008(2) -0.011(2) -0.020(2)
C121 0.060(3) 0.043(3) 0.029(2) 0.0012(18) -0.005(2) -0.033(3)
C122 0.056(3) 0.050(3) 0.032(2) 0.003(2) -0.007(2) -0.027(3)
C123 0.060(3) 0.041(3) 0.027(2) 0.0008(18) -0.001(2) -0.025(2)
C124 0.055(3) 0.036(2) 0.0219(18) -0.0009(16) -0.0016(19) -0.025(2)
C125 0.062(3) 0.032(2) 0.031(2) -0.0018(17) -0.003(2) -0.028(2)
C126 0.065(4) 0.040(2) 0.030(2) -0.0009(18) -0.005(2) -0.035(3)
C127 0.059(3) 0.044(3) 0.0220(19) 0.0021(17) -0.0015(19) -0.035(2)
C128 0.054(3) 0.050(3) 0.025(2) 0.0022(19) -0.005(2) -0.030(3)
C129 0.052(3) 0.054(3) 0.028(2) 0.001(2) -0.003(2) -0.025(3)
C130 0.058(3) 0.042(3) 0.0224(19) -0.0017(17) -0.001(2) -0.024(2)
C132 0.054(3) 0.038(2) 0.0182(17) -0.0007(15) 0.0010(17) -0.029(2)
C133 0.057(3) 0.035(2) 0.0179(17) 0.0006(15) -0.0017(18) -0.028(2)
C134 0.059(4) 0.063(4) 0.052(3) 0.006(3) -0.014(3) -0.030(3)
C135 0.067(4) 0.042(3) 0.043(3) 0.003(2) -0.012(3) -0.023(3)
C136 0.057(4) 0.066(4) 0.042(3) -0.001(3) -0.009(3) -0.036(3)
C137 0.059(4) 0.067(4) 0.041(3) 0.001(3) -0.006(3) -0.028(3)
C200 0.119(4) 0.114(4) 0.117(4) 0.007(3) -0.025(3) -0.052(3)
C202 0.119(4) 0.114(4) 0.117(4) 0.007(3) -0.025(3) -0.052(3)
C203 0.119(4) 0.114(4) 0.117(4) 0.007(3) -0.025(3) -0.052(3)
C205 0.090(6) 0.097(7) 0.086(6) 0.000(5) -0.031(5) -0.041(5)
C207 0.093(7) 0.113(8) 0.094(7) 0.015(6) -0.014(5) -0.056(6)
C208 0.097(6) 0.087(6) 0.073(5) 0.029(4) -0.036(5) -0.050(5)
C210 0.111(4) 0.176(5) 0.090(3) 0.009(3) -0.021(3) -0.068(3)
C212 0.111(4) 0.176(5) 0.090(3) 0.009(3) -0.021(3) -0.068(3)
C213 0.111(4) 0.176(5) 0.090(3) 0.009(3) -0.021(3) -0.068(3)
C215 0.089(2) 0.0691(18) 0.0613(16) -0.0116(13) -0.0115(14) -0.0419(16)
C217 0.089(2) 0.0691(18) 0.0613(16) -0.0116(13) -0.0115(14) -0.0419(16)
C218 0.089(2) 0.0691(18) 0.0613(16) -0.0116(13) -0.0115(14) -0.0419(16)
C220 0.084(6) 0.086(6) 0.088(6) -0.004(5) -0.022(5) -0.039(5)
C222 0.102(7) 0.117(8) 0.067(5) 0.007(5) 0.000(5) -0.052(6)
C223 0.085(6) 0.064(5) 0.069(5) -0.009(4) -0.013(4) -0.024(4)
C225 0.101(7) 0.090(7) 0.150(10) -0.040(7) 0.028(7) -0.058(6)
C227 0.071(5) 0.068(4) 0.059(4) -0.009(3) -0.018(3) -0.026(4)
C228 0.075(5) 0.074(5) 0.094(6) -0.022(4) -0.015(5) -0.032(4)
C230 0.167(7) 0.193(8) 0.219(8) -0.036(6) -0.001(6) -0.118(6)
C232 0.167(7) 0.193(8) 0.219(8) -0.036(6) -0.001(6) -0.118(6)
C233 0.167(7) 0.193(8) 0.219(8) -0.036(6) -0.001(6) -0.118(6)

loop_
_atom_type_symbol
_atom_type_description
_atom_type_scat_dispersion_real
_atom_type_scat_dispersion_imag
_atom_type_scat_source
C C 0.0033 0.0016 'International Tables Vol C Tables 4.2.6.8 and 6.1.1.4'
H H 0.0000 0.0000 'International Tables Vol C Tables 4.2.6.8 and 6.1.1.4'
N N 0.0061 0.0033 'International Tables Vol C Tables 4.2.6.8 and 6.1.1.4'
O O 0.0106 0.0060 'International Tables Vol C Tables 4.2.6.8 and 6.1.1.4'
Cd Cd -0.8075 1.2024 'International Tables Vol C Tables 4.2.6.8 and 6.1.1.4'

loop_
_geom_angle_atom_site_label_1
_geom_angle_atom_site_label_2
_geom_angle_atom_site_label_3
_geom_angle
_geom_angle_site_symmetry_1
_geom_angle_site_symmetry_3
O6 Cd1 O8 104.17(13) . 2_666
O6 Cd1 N111 129.62(13) . .
O8 Cd1 N111 126.18(13) 2_666 .
O6 Cd1 N100 98.18(13) . .
O8 Cd1 N100 101.58(13) 2_666 .
N111 Cd1 N100 72.49(14) . .
O6 Cd1 O7 125.53(13) . 2_666
O8 Cd1 O7 56.45(13) 2_666 2_666
N111 Cd1 O7 88.40(13) . 2_666
N100 Cd1 O7 133.40(14) . 2_666
O6 Cd1 O5 56.73(13) . .
O8 Cd1 O5 125.81(12) 2_666 .
N111 Cd1 O5 90.50(13) . .
N100 Cd1 O5 129.19(12) . .
O7 Cd1 O5 91.87(12) 2_666 .
O6 Cd1 C30 119.09(14) . 2_666
O8 Cd1 C30 28.35(15) 2_666 2_666
N111 Cd1 C30 107.67(15) . 2_666
N100 Cd1 C30 119.34(14) . 2_666
O7 Cd1 C30 28.15(15) 2_666 2_666
O5 Cd1 C30 111.40(13) . 2_666
O6 Cd1 C29 28.61(15) . .
O8 Cd1 C29 118.02(13) 2_666 .
N111 Cd1 C29 111.54(14) . .
N100 Cd1 C29 116.43(14) . .
O7 Cd1 C29 110.08(14) 2_666 .
O5 Cd1 C29 28.12(15) . .
C30 Cd1 C29 118.65(14) 2_666 .
N120 Cd2 O15 94.15(14) . 2_577
N120 Cd2 N131 72.28(16) . .
O15 Cd2 N131 129.92(12) 2_577 .
N120 Cd2 O14 130.58(13) . .
O15 Cd2 O14 128.08(12) 2_577 .
N131 Cd2 O14 92.78(13) . .
N120 Cd2 O16 129.33(12) . 2_577
O15 Cd2 O16 56.28(13) 2_577 2_577
N131 Cd2 O16 95.20(13) . 2_577
O14 Cd2 O16 98.06(12) . 2_577
N120 Cd2 O13 100.82(13) . .
O15 Cd2 O13 95.71(12) 2_577 .
N131 Cd2 O13 133.72(12) . .
O14 Cd2 O13 56.32(13) . .
O16 Cd2 O13 120.38(11) 2_577 .
N120 Cd2 C70 113.61(14) . 2_577
O15 Cd2 C70 28.08(15) 2_577 2_577
N131 Cd2 C70 114.62(13) . 2_577
O14 Cd2 C70 115.40(13) . 2_577
O16 Cd2 C70 28.20(15) 2_577 2_577
O13 Cd2 C70 109.99(12) . 2_577
N120 Cd2 C69 117.45(13) . .
O15 Cd2 C69 114.75(12) 2_577 .
N131 Cd2 C69 114.17(13) . .
O14 Cd2 C69 28.27(14) . .
O16 Cd2 C69 112.49(13) 2_577 .
O13 Cd2 C69 28.08(14) . .
C70 Cd2 C69 116.96(12) 2_577 .
C25 O1 C31 113.0(3) . .
C27 O3 C35 111.9(3) . .
C29 O5 Cd1 87.8(3) . .
C29 O6 Cd1 92.9(3) . .
C30 O7 Cd1 88.7(3) . 2_666
C30 O8 Cd1 92.8(3) . 2_666
C65 O9 C71 114.5(3) . .
C67 O11 C75 114.6(3) . .
C69 O13 Cd2 90.6(3) . .
C69 O14 Cd2 91.3(3) . .
C70 O15 Cd2 91.5(3) . 2_577
C70 O16 Cd2 90.5(3) . 2_577
C101 N100 C113 117.8(4) . .
C101 N100 Cd1 127.4(3) . .
C113 N100 Cd1 114.7(3) . .
C110 N111 C112 119.0(4) . .
C110 N111 Cd1 124.2(3) . .
C112 N111 Cd1 116.6(3) . .
C121 N120 C133 118.6(4) . .
C121 N120 Cd2 125.7(3) . .
C133 N120 Cd2 115.6(4) . .
C130 N131 C132 118.7(4) . .
C130 N131 Cd2 125.8(3) . .
C132 N131 Cd2 115.4(4) . .
C203 N201 C202 117.7(12) . .
C203 N201 C200 120.6(12) . .
C202 N201 C200 121.5(11) . .
C208 N206 C207 121.0(9) . .
C208 N206 C205 120.0(8) . .
C207 N206 C205 118.9(9) . .
C213 N211 C210 121.7(10) . .
C213 N211 C212 126.0(11) . .
C210 N211 C212 110.7(11) . .
C218 N216 C215 124.5(7) . .
C218 N216 C217 119.7(7) . .
C215 N216 C217 115.5(6) . .
C223 N221 C222 119.7(8) . .
C223 N221 C220 123.0(8) . .
C222 N221 C220 117.2(8) . .
C228 N226 C227 125.3(7) . .
C228 N226 C225 120.3(9) . .
C227 N226 C225 113.2(7) . .
C232 N231 C230 129.3(19) . .
C232 N231 C233 133.8(17) . .
C230 N231 C233 96.9(16) . .
C26 C1 C24 118.4(4) . .
C26 C1 C2 122.6(5) . .
C24 C1 C2 119.0(4) . .
C3 C2 C1 109.6(3) . .
C25 C3 C4 118.1(4) . .
C25 C3 C2 122.2(4) . .
C4 C3 C2 119.3(5) . .
C5 C4 C3 120.4(5) . .
C6 C5 C4 120.2(4) . .
C6 C5 C29 119.0(5) . .
C4 C5 C29 120.7(5) . .
C5 C6 C7 121.9(5) . .
C6 C7 C25 116.6(5) . .
C6 C7 C8 119.9(5) . .
C25 C7 C8 123.5(4) . .
C7 C8 C9 112.3(4) . .
C28 C9 C10 117.8(5) . .
C28 C9 C8 119.9(5) . .
C10 C9 C8 122.2(5) . .
C11 C10 C9 121.9(5) . .
C10 C11 C12 119.4(5) . .
C11 C12 C13 120.5(6) . .
C28 C13 C12 119.0(5) . .
C28 C13 C14 121.3(5) . .
C12 C13 C14 119.7(5) . .
C15 C14 C13 111.7(4) . .
C16 C15 C27 117.3(5) . .
C16 C15 C14 119.5(4) . .
C27 C15 C14 123.1(4) . .
C17 C16 C15 120.4(4) . .
C16 C17 C18 120.4(4) . .
C16 C17 C30 119.3(4) . .
C18 C17 C30 120.3(5) . .
C19 C18 C17 120.5(5) . .
C27 C19 C18 117.6(4) . .
C27 C19 C20 123.1(4) . .
C18 C19 C20 119.2(5) . .
C19 C20 C21 110.6(4) . .
C22 C21 C26 118.9(5) . .
C22 C21 C20 120.4(4) . .
C26 C21 C20 120.6(5) . .
C23 C22 C21 120.9(5) . .
C22 C23 C24 120.0(6) . .
C23 C24 C1 121.1(5) . .
C3 C25 O1 118.3(4) . .
C3 C25 C7 122.7(4) . .
O1 C25 C7 118.9(4) . .
O2 C26 C1 122.5(4) . .
O2 C26 C21 116.9(4) . .
C1 C26 C21 120.7(5) . .
C19 C27 O3 119.5(4) . .
C19 C27 C15 123.4(4) . .
O3 C27 C15 117.1(5) . .
O4 C28 C13 123.9(4) . .
O4 C28 C9 114.7(4) . .
C13 C28 C9 121.2(5) . .
O5 C29 O6 122.6(4) . .
O5 C29 C5 119.6(5) . .
O6 C29 C5 117.8(5) . .
O5 C29 Cd1 64.1(2) . .
O6 C29 Cd1 58.5(2) . .
C5 C29 Cd1 176.2(4) . .
O7 C30 O8 121.9(4) . .
O7 C30 C17 118.9(5) . .
O8 C30 C17 119.2(4) . .
O7 C30 Cd1 63.2(3) . 2_666
O8 C30 Cd1 58.8(2) . 2_666
C17 C30 Cd1 173.3(3) . 2_666
O1 C31 C32 108.0(4) . .
C33 C32 C31 113.0(5) . .
C32 C33 C34 112.3(5) . .
O3 C35 C36 108.2(4) . .
C35 C36 C37 111.8(4) . .
C36 C37 C38 114.3(5) . .
C64 C41 C66 118.1(4) . .
C64 C41 C42 119.9(4) . .
C66 C41 C42 122.0(4) . .
C41 C42 C43 111.1(4) . .
C44 C43 C65 118.1(4) . .
C44 C43 C42 119.5(4) . .
C65 C43 C42 122.3(4) . .
C43 C44 C45 119.9(4) . .
C46 C45 C44 120.2(4) . .
C46 C45 C69 119.9(4) . .
C44 C45 C69 119.8(4) . .
C45 C46 C47 121.1(4) . .
C65 C47 C46 117.6(5) . .
C65 C47 C48 122.4(4) . .
C46 C47 C48 120.0(4) . .
C49 C48 C47 110.8(4) . .
C50 C49 C68 118.9(5) . .
C50 C49 C48 120.7(5) . .
C68 C49 C48 120.3(4) . .
C51 C50 C49 121.7(6) . .
C50 C51 C52 118.8(6) . .
C53 C52 C51 121.0(6) . .
C52 C53 C68 118.9(5) . .
C52 C53 C54 119.5(5) . .
C68 C53 C54 121.5(5) . .
C53 C54 C55 110.5(4) . .
C67 C55 C56 118.4(5) . .
C67 C55 C54 121.8(4) . .
C56 C55 C54 119.6(5) . .
C57 C56 C55 120.2(4) . .
C56 C57 C58 120.2(4) . .
C56 C57 C70 119.2(4) . .
C58 C57 C70 120.5(4) . .
C57 C58 C59 120.9(4) . .
C67 C59 C58 117.7(4) . .
C67 C59 C60 122.6(4) . .
C58 C59 C60 119.4(4) . .
C59 C60 C61 110.2(3) . .
C62 C61 C66 118.7(4) . .
C62 C61 C60 120.9(4) . .
C66 C61 C60 120.4(4) . .
C61 C62 C63 121.5(4) . .
C62 C63 C64 119.3(5) . .
C63 C64 C41 121.4(4) . .
C47 C65 C43 122.8(4) . .
C47 C65 O9 119.1(4) . .
C43 C65 O9 118.0(4) . .
O10 C66 C41 122.1(4) . .
O10 C66 C61 116.8(4) . .
C41 C66 C61 121.1(4) . .
O11 C67 C59 119.9(4) . .
O11 C67 C55 117.5(4) . .
C59 C67 C55 122.5(4) . .
O12 C68 C53 122.3(4) . .
O12 C68 C49 117.0(4) . .
C53 C68 C49 120.6(5) . .
O13 C69 O14 121.7(4) . .
O13 C69 C45 119.8(4) . .
O14 C69 C45 118.4(4) . .
O13 C69 Cd2 61.4(2) . .
O14 C69 Cd2 60.5(2) . .
C45 C69 Cd2 174.0(3) . .
O15 C70 O16 121.7(4) . .
O15 C70 C57 118.9(5) . .
O16 C70 C57 119.4(4) . .
O15 C70 Cd2 60.4(2) . 2_577
O16 C70 Cd2 61.3(2) . 2_577
C57 C70 Cd2 179.2(4) . 2_577
O9 C71 C72 107.2(4) . .
C73 C72 C71 113.2(5) . .
C74 C73 C72 115.4(5) . .
O11 C75 C76 108.3(3) . .
C75 C76 C77 111.8(3) . .
C76 C77 C78 112.0(4) . .
N100 C101 C102 125.1(5) . .
C103 C102 C101 118.1(5) . .
C103 C102 C114 122.6(5) . .
C101 C102 C114 119.3(5) . .
C102 C103 C104 118.2(5) . .
C102 C103 C115 121.4(5) . .
C104 C103 C115 120.5(5) . .
C103 C104 C113 118.9(4) . .
C103 C104 C105 123.5(4) . .
C113 C104 C105 117.6(4) . .
C106 C105 C104 122.4(4) . .
C105 C106 C107 121.5(4) . .
C112 C107 C108 119.0(4) . .
C112 C107 C106 118.1(4) . .
C108 C107 C106 122.9(4) . .
C109 C108 C107 118.8(4) . .
C109 C108 C116 121.5(5) . .
C107 C108 C116 119.7(4) . .
C110 C109 C108 117.4(4) . .
C110 C109 C117 117.9(5) . .
C108 C109 C117 124.6(4) . .
N111 C110 C109 124.2(4) . .
N111 C112 C107 121.6(4) . .
N111 C112 C113 117.7(4) . .
C107 C112 C113 120.7(4) . .
N100 C113 C104 122.0(4) . .
N100 C113 C112 118.3(4) . .
C104 C113 C112 119.7(4) . .
N120 C121 C122 124.7(5) . .
C123 C122 C121 117.3(5) . .
C123 C122 C134 124.8(6) . .
C121 C122 C134 117.9(5) . .
C122 C123 C124 119.3(5) . .
C122 C123 C135 120.7(6) . .
C124 C123 C135 120.0(5) . .
C133 C124 C125 118.4(5) . .
C133 C124 C123 118.2(5) . .
C125 C124 C123 123.4(5) . .
C126 C125 C124 122.1(5) . .
C125 C126 C127 122.2(5) . .
C128 C127 C132 118.9(5) . .
C128 C127 C126 123.9(5) . .
C132 C127 C126 117.1(5) . .
C129 C128 C127 118.4(5) . .
C129 C128 C136 120.5(6) . .
C127 C128 C136 121.1(5) . .
C128 C129 C130 118.4(5) . .
C128 C129 C137 123.1(6) . .
C130 C129 C137 118.5(5) . .
N131 C130 C129 124.1(5) . .
N131 C132 C127 121.5(5) . .
N131 C132 C133 118.4(4) . .
C127 C132 C133 120.1(4) . .
N120 C133 C124 121.8(5) . .
N120 C133 C132 118.2(4) . .
C124 C133 C132 120.0(4) . .
O204 C203 N201 122.4(13) . .
O209 C208 N206 124.5(9) . .
O214 C213 N211 126.2(13) . .
O219 C218 N216 125.7(7) . .
O224 C223 N221 126.3(9) . .
O229 C228 N226 125.6(9) . .
O234 C233 N231 113(2) . .

loop_
_geom_bond_atom_site_label_1
_geom_bond_atom_site_label_2
_geom_bond_distance
_geom_bond_site_symmetry_2
Cd1 O6 2.268(3) .
Cd1 O8 2.271(3) 2_666
Cd1 N111 2.276(4) .
Cd1 N100 2.322(4) .
Cd1 O7 2.366(4) 2_666
Cd1 O5 2.391(3) .
Cd1 C30 2.650(5) 2_666
Cd1 C29 2.656(4) .
Cd2 N120 2.296(4) .
Cd2 O15 2.311(3) 2_577
Cd2 N131 2.314(4) .
Cd2 O14 2.314(3) .
Cd2 O16 2.331(3) 2_577
Cd2 O13 2.334(3) .
Cd2 C70 2.657(4) 2_577
Cd2 C69 2.659(4) .
O1 C25 1.397(5) .
O1 C31 1.451(5) .
O2 C26 1.356(6) .
O3 C27 1.401(6) .
O3 C35 1.447(6) .
O4 C28 1.373(6) .
O5 C29 1.253(6) .
O6 C29 1.273(6) .
O7 C30 1.251(6) .
O7 Cd1 2.366(4) 2_666
O8 C30 1.260(7) .
O8 Cd1 2.271(3) 2_666
O9 C65 1.395(5) .
O9 C71 1.439(6) .
O10 C66 1.370(5) .
O11 C67 1.388(5) .
O11 C75 1.443(5) .
O12 C68 1.364(6) .
O13 C69 1.252(6) .
O14 C69 1.260(6) .
O15 C70 1.251(6) .
O15 Cd2 2.311(3) 2_577
O16 C70 1.256(7) .
O16 Cd2 2.331(3) 2_577
O204 C203 1.270(12) .
O209 C208 1.215(11) .
O214 C213 1.195(14) .
O219 C218 1.233(9) .
O224 C223 1.209(10) .
O229 C228 1.239(10) .
O234 C233 1.152(14) .
N100 C101 1.312(7) .
N100 C113 1.356(6) .
N111 C110 1.324(6) .
N111 C112 1.355(6) .
N120 C121 1.318(7) .
N120 C133 1.355(6) .
N131 C130 1.323(7) .
N131 C132 1.341(6) .
N201 C203 1.370(13) .
N201 C202 1.439(17) .
N201 C200 1.445(16) .
N206 C208 1.351(11) .
N206 C207 1.404(12) .
N206 C205 1.482(12) .
N211 C213 1.392(13) .
N211 C210 1.417(13) .
N211 C212 1.426(12) .
N216 C218 1.317(9) .
N216 C215 1.433(10) .
N216 C217 1.482(9) .
N221 C223 1.358(10) .
N221 C222 1.425(12) .
N221 C220 1.440(12) .
N226 C228 1.279(10) .
N226 C227 1.414(9) .
N226 C225 1.474(10) .
N231 C232 1.400(16) .
N231 C230 1.411(14) .
N231 C233 1.442(17) .
C1 C26 1.393(7) .
C1 C24 1.404(8) .
C1 C2 1.522(6) .
C2 C3 1.514(7) .
C3 C25 1.391(8) .
C3 C4 1.399(6) .
C4 C5 1.385(7) .
C5 C6 1.374(8) .
C5 C29 1.503(6) .
C6 C7 1.401(6) .
C7 C25 1.403(7) .
C7 C8 1.506(8) .
C8 C9 1.514(8) .
C9 C28 1.395(7) .
C9 C10 1.396(7) .
C10 C11 1.358(9) .
C11 C12 1.387(9) .
C12 C13 1.397(8) .
C13 C28 1.375(7) .
C13 C14 1.527(8) .
C14 C15 1.518(8) .
C15 C16 1.387(7) .
C15 C27 1.402(7) .
C16 C17 1.383(7) .
C17 C18 1.395(7) .
C17 C30 1.498(6) .
C18 C19 1.385(6) .
C19 C27 1.374(7) .
C19 C20 1.517(6) .
C20 C21 1.522(7) .
C21 C22 1.391(8) .
C21 C26 1.414(6) .
C22 C23 1.377(8) .
C23 C24 1.381(8) .
C30 Cd1 2.650(5) 2_666
C31 C32 1.516(7) .
C32 C33 1.496(8) .
C33 C34 1.533(7) .
C35 C36 1.502(7) .
C36 C37 1.510(7) .
C37 C38 1.526(9) .
C41 C64 1.400(7) .
C41 C66 1.403(6) .
C41 C42 1.511(6) .
C42 C43 1.520(6) .
C43 C44 1.391(6) .
C43 C65 1.392(7) .
C44 C45 1.393(7) .
C45 C46 1.380(7) .
C45 C69 1.508(6) .
C46 C47 1.388(6) .
C47 C65 1.382(7) .
C47 C48 1.530(7) .
C48 C49 1.521(7) .
C49 C50 1.379(8) .
C49 C68 1.409(7) .
C50 C51 1.377(10) .
C51 C52 1.417(9) .
C52 C53 1.375(8) .
C53 C68 1.401(7) .
C53 C54 1.506(7) .
C54 C55 1.525(7) .
C55 C67 1.393(7) .
C55 C56 1.400(6) .
C56 C57 1.382(7) .
C57 C58 1.391(7) .
C57 C70 1.505(6) .
C58 C59 1.396(6) .
C59 C67 1.389(7) .
C59 C60 1.519(7) .
C60 C61 1.521(6) .
C61 C62 1.386(7) .
C61 C66 1.407(6) .
C62 C63 1.385(7) .
C63 C64 1.388(7) .
C70 Cd2 2.657(4) 2_577
C71 C72 1.524(7) .
C72 C73 1.519(8) .
C73 C74 1.502(10) .
C75 C76 1.504(6) .
C76 C77 1.518(6) .
C77 C78 1.528(7) .
C101 C102 1.401(8) .
C102 C103 1.394(8) .
C102 C114 1.520(8) .
C103 C104 1.410(7) .
C103 C115 1.504(8) .
C104 C113 1.415(6) .
C104 C105 1.436(7) .
C105 C106 1.341(7) .
C106 C107 1.437(6) .
C107 C112 1.396(6) .
C107 C108 1.413(7) .
C108 C109 1.403(7) .
C108 C116 1.491(6) .
C109 C110 1.398(7) .
C109 C117 1.497(7) .
C112 C113 1.446(7) .
C121 C122 1.413(8) .
C122 C123 1.386(8) .
C122 C134 1.490(9) .
C123 C124 1.424(8) .
C123 C135 1.509(8) .
C124 C133 1.416(7) .
C124 C125 1.416(7) .
C125 C126 1.340(8) .
C126 C127 1.445(7) .
C127 C128 1.412(8) .
C127 C132 1.420(7) .
C128 C129 1.379(8) .
C128 C136 1.506(8) .
C129 C130 1.404(8) .
C129 C137 1.505(9) .
C132 C133 1.441(8) .
